data_7059808
loop_
_publ_author_name
'Topi\'c, Edi'
'Landripet, Ivana'
'Duguin, Ma\"elle'
'Pisk, Jana'
'\/Dilovi\'c, Ivica'
'Vrdoljak, Vi\<snja'
'Rub\<ci\'c, Mirta'

_publ_section_title
;
 Coordinating and supramolecular prospects of unsymmetrically substituted
 carbohydrazides
;
_journal_issue 31
_journal_name_full 'New Journal of Chemistry'
_journal_page_first 13357
_journal_page_last 13367
_journal_paper_doi 10.1039/D0NJ03106B
_journal_volume 44
_journal_year 2020
_chemical_formula_moiety 'C20 H18 Mo N6 O4, 2(Mo3 O9.5), 2(C2 H3 N)'
_chemical_formula_sum 'C24 H24 Mo7 N8 O23'
_chemical_formula_weight 1464.09
_chemical_name_systematic
'(mu-N''-(2-oxynaphthylidene)-N'''-(3-pyridinium)carbonohydrazido)(N-acetonitrile)-dioxomolybdenum(vi) hexamolybdate acetonitrile solvate'
_space_group_crystal_system monoclinic
_space_group_IT_number 15
_space_group_name_Hall '-C 2yc'
_space_group_name_H-M_alt 'C 1 2/c 1'
_atom_sites_solution_hydrogens geom
_atom_sites_solution_primary dual
_audit_creation_date 2019-12-09
_audit_creation_method
;
Olex2 1.2
(compiled 2018.05.29 svn.r3508 for OlexSys, GUI svn.r5506)
;
_audit_update_record
;
2020-02-27 deposited with the CCDC.	2020-07-20 downloaded from the CCDC.
;
_cell_angle_alpha 90
_cell_angle_beta 134.52(3)
_cell_angle_gamma 90
_cell_formula_units_Z 8
_cell_length_a 45.012(7)
_cell_length_b 11.4125(5)
_cell_length_c 21.787(4)
_cell_measurement_reflns_used 5640
_cell_measurement_temperature 150
_cell_measurement_theta_max 20.6390
_cell_measurement_theta_min 4.1640
_cell_volume 7980(5)
_computing_cell_refinement 'CrysAlisPro 1.171.39.46 (Rigaku OD, 2018)'
_computing_data_collection 'CrysAlisPro 1.171.39.46 (Rigaku OD, 2018)'
_computing_data_reduction 'CrysAlisPro 1.171.39.46 (Rigaku OD, 2018)'
_computing_molecular_graphics 'Olex2 (Dolomanov et al., 2009)'
_computing_publication_material 'Olex2 (Dolomanov et al., 2009)'
_computing_structure_refinement 'ShelXL (Sheldrick, 2015)'
_computing_structure_solution 'ShelXT (Sheldrick, 2015)'
_diffrn_ambient_temperature 150
_diffrn_detector 'CCD plate'
_diffrn_detector_area_resol_mean 16.3426
_diffrn_detector_type Sapphire3
_diffrn_measured_fraction_theta_full 0.995
_diffrn_measured_fraction_theta_max 0.995
_diffrn_measurement_details
;
List of Runs (angles in degrees, time in seconds):

  # Type    Start    End  Width  t~exp~   \w     \q     \k     \f   Frames
#--------------------------------------------------------------------------
  1  \w     -4.00 102.00   1.00   15.00    --   28.34  37.00 -90.00  106
  2  \w    -25.00  73.00   1.00   15.00    --   28.34 -99.00 -90.00   98
  3  \w   -102.00  -8.00   1.00   15.00    --  -31.31 -57.00  60.00   94
  4  \w    -98.00  44.00   1.00   15.00    --  -31.31  19.00 -30.00  142
  5  \w   -104.00   2.00   1.00   15.00    --  -31.31 -77.00 -90.00  106
  6  \w   -111.00 -34.00   1.00   15.00    --  -31.31-179.00  60.00   77
  7  \w   -102.00  -8.00   1.00   15.00    --  -31.31 -57.00 -30.00   94
  8  \w     -5.00 101.00   1.00   15.00    --   28.34  77.00 -90.00  106
  9  \w     34.00 108.00   1.00   15.00    --   28.34 179.00 120.00   74
 10  \w     34.00 108.00   1.00   15.00    --   28.34 179.00  90.00   74
 11  \w   -111.00 -34.00   1.00   15.00    --  -31.31-179.00   0.00   77
 12  \w   -104.00   2.00   1.00   15.00    --  -31.31 -77.00  90.00  106
 13  \w   -102.00  -8.00   1.00   15.00    --  -31.31 -57.00 150.00   94
 14  \w   -104.00   2.00   1.00   15.00    --  -31.31 -77.00   0.00  106
;
_diffrn_measurement_device 'four-circle diffractometer'
_diffrn_measurement_device_type 'Xcalibur, Sapphire3'
_diffrn_measurement_method '\w scans'
_diffrn_orient_matrix_type 'CrysAlisPro convention (1999,Acta A55,543-557)'
_diffrn_orient_matrix_UB_11 0.0141932000
_diffrn_orient_matrix_UB_12 -0.0093192000
_diffrn_orient_matrix_UB_13 0.0450641000
_diffrn_orient_matrix_UB_21 -0.0163033000
_diffrn_orient_matrix_UB_22 0.0090724000
_diffrn_orient_matrix_UB_23 -0.0021624000
_diffrn_orient_matrix_UB_31 -0.0046087000
_diffrn_orient_matrix_UB_32 -0.0607359000
_diffrn_orient_matrix_UB_33 -0.0072039000
_diffrn_radiation_monochromator graphite
_diffrn_radiation_probe x-ray
_diffrn_radiation_type MoK\a
_diffrn_radiation_wavelength 0.71073
_diffrn_reflns_av_R_equivalents 0.2144
_diffrn_reflns_av_unetI/netI 0.0948
_diffrn_reflns_Laue_measured_fraction_full 0.995
_diffrn_reflns_Laue_measured_fraction_max 0.995
_diffrn_reflns_limit_h_max 52
_diffrn_reflns_limit_h_min -52
_diffrn_reflns_limit_k_max 13
_diffrn_reflns_limit_k_min -13
_diffrn_reflns_limit_l_max 25
_diffrn_reflns_limit_l_min -25
_diffrn_reflns_number 77186
_diffrn_reflns_point_group_measured_fraction_full 0.995
_diffrn_reflns_point_group_measured_fraction_max 0.995
_diffrn_reflns_theta_full 24.712
_diffrn_reflns_theta_max 24.712
_diffrn_reflns_theta_min 4.031
_diffrn_source 'fine-focus sealed X-ray tube'
_diffrn_source_type 'Enhance (Mo) X-ray Source'
_exptl_absorpt_coefficient_mu 2.225
_exptl_absorpt_correction_T_max 1.00000
_exptl_absorpt_correction_T_min 0.83666
_exptl_absorpt_correction_type multi-scan
_exptl_absorpt_process_details
;
CrysAlisPro 1.171.39.46 (Rigaku Oxford Diffraction, 2018)
Empirical absorption correction using spherical harmonics,
 implemented in SCALE3 ABSPACK scaling algorithm.
;
_exptl_crystal_colour red
_exptl_crystal_colour_primary red
_exptl_crystal_density_diffrn 2.437
_exptl_crystal_description prism
_exptl_crystal_F_000 5616
_exptl_crystal_size_max 0.2
_exptl_crystal_size_mid 0.1
_exptl_crystal_size_min 0.05
_refine_diff_density_max 1.080
_refine_diff_density_min -0.975
_refine_diff_density_rms 0.158
_refine_ls_extinction_method none
_refine_ls_goodness_of_fit_ref 1.103
_refine_ls_hydrogen_treatment constr
_refine_ls_matrix_type full
_refine_ls_number_parameters 566
_refine_ls_number_reflns 6786
_refine_ls_number_restraints 0
_refine_ls_restrained_S_all 1.103
_refine_ls_R_factor_all 0.1178
_refine_ls_R_factor_gt 0.0717
_refine_ls_shift/su_max 0.002
_refine_ls_shift/su_mean 0.000
_refine_ls_structure_factor_coef Fsqd
_refine_ls_weighting_details 'w=1/[\s^2^(Fo^2^)+(0.0350P)^2^+48.3992P] where P=(Fo^2^+2Fc^2^)/3'
_refine_ls_weighting_scheme calc
_refine_ls_wR_factor_gt 0.1088
_refine_ls_wR_factor_ref 0.1216
_reflns_Friedel_coverage 0.000
_reflns_number_gt 4672
_reflns_number_total 6786
_reflns_threshold_expression 'I > 2\s(I)'
_cod_data_source_file d0nj03106b2.cif
_cod_data_source_block '[MoO2(H2L3pynaf)(CH3CN)]Mo6O19x2CH3CN'
_cod_depositor_comments
;Adding full bibliography for 7059802--7059812.cif.

 Adding full bibliography for 7059802--7059812.cif.
;
_cod_original_cell_volume 7980(3)
_cod_database_code 7059808
_shelx_shelxl_version_number 2018/3
_chemical_oxdiff_formula 'C20 Mo7 O25'
_chemical_oxdiff_usercomment '3pynaf+MoO2acac2 1:7 acn'
_shelx_space_group_comment
;
The symmetry employed for this shelxl refinement is uniquely defined
by the following loop, which should always be used as a source of
symmetry information in preference to the above space-group names.
They are only intended as comments.
;
_shelx_estimated_absorpt_t_max 0.897
_shelx_estimated_absorpt_t_min 0.665
_reflns_odcompleteness_completeness 99.39
_reflns_odcompleteness_iscentric 1
_reflns_odcompleteness_theta 24.66
_olex2_refinement_description
;
1. Fixed Uiso
 At 1.2 times of:
  All C(H) groups, All N(H) groups
 At 1.5 times of:
  All C(H,H,H) groups
2.a Aromatic/amide H refined with riding coordinates:
 N3(H3), N2(H2), C7(H7), C4(H4), C14(H14), C11(H11), C9(H9), C18(H18), N5(H5),
 C3(H3A), C13(H13), C17(H17), C16(H16), C15(H15), C12(H12)
2.b Idealised Me refined as rotating group:
 C20(H20A,H20B,H20C), C24(H24A,H24B,H24C), C22(H22A,H22B,H22C)
;
_olex2_date_sample_data_collection 2019-04-24
_olex2_submission_special_instructions 'No special instructions were received'
_oxdiff_exptl_absorpt_empirical_details
;
Empirical correction (ABSPACK) includes:
- Absorption correction using spherical harmonics
- Frame scaling
;
_oxdiff_exptl_absorpt_empirical_full_max 1.257
_oxdiff_exptl_absorpt_empirical_full_min 0.872

loop_
_space_group_symop_operation_xyz
'x, y, z'
'-x, y, -z+1/2'
'x+1/2, y+1/2, z'
'-x+1/2, y+1/2, -z+1/2'
'-x, -y, -z'
'x, -y, z-1/2'
'-x+1/2, -y+1/2, -z'
'x+1/2, -y+1/2, z-1/2'

loop_
_atom_site_label
_atom_site_type_symbol
_atom_site_fract_x
_atom_site_fract_y
_atom_site_fract_z
_atom_site_U_iso_or_equiv
_atom_site_adp_type
_atom_site_occupancy
_atom_site_site_symmetry_order
_atom_site_calc_flag
_atom_site_refinement_flags_posn
_atom_site_refinement_flags_adp
_atom_site_refinement_flags_occupancy
_atom_site_disorder_assembly
_atom_site_disorder_group
Mo1 Mo 0.74028(3) 0.83341(8) 0.68320(6) 0.0217(2) Uani 1 1 d . . . . .
Mo6 Mo 0.72750(3) 0.68049(8) 0.87214(6) 0.0229(2) Uani 1 1 d . . . . .
Mo8 Mo 0.78373(3) 0.57347(8) 1.06679(6) 0.0296(3) Uani 1 1 d . . . . .
Mo7 Mo 0.69062(3) 0.67647(9) 0.95932(6) 0.0303(3) Uani 1 1 d . . . . .
Mo5 Mo 0.500000 0.46018(12) 0.250000 0.0322(4) Uani 1 2 d S T P . .
Mo2 Mo 0.57209(3) 0.66014(11) 0.35054(7) 0.0428(3) Uani 1 1 d . . . . .
Mo3 Mo 0.50264(3) 0.66237(11) 0.36100(7) 0.0479(3) Uani 1 1 d . . . . .
Mo4 Mo 0.500000 0.86220(14) 0.250000 0.0771(7) Uani 1 2 d S T P . .
O009 O 0.750000 0.750000 1.000000 0.024(2) Uani 1 2 d S T P . .
O16 O 0.6839(2) 0.6328(6) 0.8653(4) 0.0297(18) Uani 1 1 d . . . . .
O1 O 0.7908(2) 0.8371(6) 0.7099(4) 0.0228(16) Uani 1 1 d . . . . .
O2 O 0.6866(2) 0.7468(5) 0.6299(4) 0.0197(16) Uani 1 1 d . . . . .
O15 O 0.7828(2) 0.7352(6) 0.9365(4) 0.0283(18) Uani 1 1 d . . . . .
O11 O 0.7578(2) 0.5451(6) 0.9556(4) 0.0301(19) Uani 1 1 d . . . . .
O14 O 0.7069(2) 0.8301(6) 0.8425(4) 0.0297(18) Uani 1 1 d . . . . .
O13 O 0.8254(2) 0.6610(7) 1.0930(5) 0.0351(19) Uani 1 1 d . . . . .
O12 O 0.7275(2) 0.5557(6) 1.0249(5) 0.037(2) Uani 1 1 d . . . . .
O3 O 0.7604(2) 0.8388(6) 0.7842(4) 0.0276(17) Uani 1 1 d . . . . .
O5 O 0.7122(2) 0.6235(6) 0.7832(4) 0.0251(17) Uani 1 1 d . . . . .
O21 O 0.5579(2) 0.4984(7) 0.3305(5) 0.041(2) Uani 1 1 d . . . . .
O20 O 0.5616(2) 0.6619(6) 0.4223(4) 0.0360(19) Uani 1 1 d . . . . .
O22 O 0.5031(2) 0.4970(7) 0.3411(5) 0.035(2) Uani 1 1 d . . . . .
O4 O 0.7162(2) 0.9652(6) 0.6382(5) 0.034(2) Uani 1 1 d . . . . .
O24 O 0.500000 0.6633(8) 0.250000 0.032(3) Uani 1 2 d S T P . .
N1 N 0.7526(3) 0.6400(7) 0.6914(5) 0.020(2) Uani 1 1 d . . . . .
N3 N 0.6493(2) 0.5791(7) 0.5833(5) 0.020(2) Uani 1 1 d . . . . .
H3 H 0.628093 0.616001 0.569197 0.024 Uiso 1 1 calc R . . . .
N4 N 0.6473(3) 0.4616(7) 0.5683(5) 0.020(2) Uani 1 1 d . . . . .
O23 O 0.500000 0.3134(9) 0.250000 0.056(4) Uani 1 2 d S T P . .
N2 N 0.7168(2) 0.5750(7) 0.6462(5) 0.0196(19) Uani 1 1 d . . . . .
H2 H 0.715372 0.499741 0.635723 0.024 Uiso 1 1 calc R . . . .
O6 O 0.8072(3) 0.4464(6) 1.1197(5) 0.043(2) Uani 1 1 d . . . . .
O19 O 0.4437(2) 0.6601(9) 0.2575(5) 0.059(3) Uani 1 1 d . . . . .
O9 O 0.6240(3) 0.6593(9) 0.4227(5) 0.062(3) Uani 1 1 d . . . . .
O7 O 0.6460(2) 0.6301(7) 0.9274(5) 0.046(2) Uani 1 1 d . . . . .
O10 O 0.5041(3) 0.6617(10) 0.4398(5) 0.076(3) Uani 1 1 d . . . . .
O18 O 0.5019(3) 0.8254(8) 0.3393(5) 0.066(3) Uani 1 1 d . . . . .
O17 O 0.5586(3) 0.8257(8) 0.3318(5) 0.076(3) Uani 1 1 d . . . . .
C2 C 0.8255(3) 0.7697(10) 0.7640(6) 0.023(3) Uani 1 1 d . . . . .
C8 C 0.6843(3) 0.6367(9) 0.6198(7) 0.023(3) Uani 1 1 d . . . . .
N6 N 0.7138(3) 0.7791(8) 0.5460(6) 0.030(2) Uani 1 1 d . . . . .
C1 C 0.8251(3) 0.6515(8) 0.7757(7) 0.022(2) Uani 1 1 d . . . . .
C10 C 0.6061(3) 0.2914(9) 0.4988(6) 0.021(2) Uani 1 1 d . . . . .
C7 C 0.7875(3) 0.5882(9) 0.7299(6) 0.022(2) Uani 1 1 d . . . . .
H7 H 0.788004 0.505144 0.727546 0.027 Uiso 1 1 calc R . . . .
C4 C 0.8997(3) 0.7724(10) 0.8528(7) 0.032(3) Uani 1 1 d . . . . .
H4 H 0.924242 0.813332 0.876918 0.038 Uiso 1 1 calc R . . . .
C14 C 0.6382(3) 0.2213(9) 0.5283(6) 0.023(2) Uani 1 1 d . . . . .
H14 H 0.665878 0.250994 0.568186 0.027 Uiso 1 1 calc R . . . .
C11 C 0.5667(4) 0.2444(10) 0.4429(7) 0.037(3) Uani 1 1 d . . . . .
H11 H 0.543967 0.292111 0.422633 0.045 Uiso 1 1 calc R . . . .
C6 C 0.8648(3) 0.5898(9) 0.8319(7) 0.024(3) Uani 1 1 d . . . . .
C9 C 0.6118(3) 0.4157(9) 0.5227(7) 0.028(3) Uani 1 1 d . . . . .
H9 H 0.588985 0.460983 0.504044 0.033 Uiso 1 1 calc R . . . .
C18 C 0.9408(4) 0.5908(11) 0.9307(7) 0.042(3) Uani 1 1 d . . . . .
H18 H 0.965631 0.632015 0.957038 0.050 Uiso 1 1 calc R . . . .
N5 N 0.5596(3) 0.1357(9) 0.4171(7) 0.048(3) Uani 1 1 d . . . . .
H5 H 0.534005 0.108284 0.381086 0.058 Uiso 1 1 calc R . . . .
N7 N 0.5968(3) 0.6133(9) 0.6177(7) 0.048(3) Uani 1 1 d . . . . .
C5 C 0.9020(3) 0.6497(10) 0.8721(7) 0.028(3) Uani 1 1 d . . . . .
C3 C 0.8626(3) 0.8293(10) 0.8004(7) 0.029(3) Uani 1 1 d . . . . .
H3A H 0.861411 0.909819 0.787737 0.035 Uiso 1 1 calc R . . . .
C13 C 0.6306(4) 0.1063(9) 0.5001(7) 0.032(3) Uani 1 1 d . . . . .
H13 H 0.652812 0.057004 0.519208 0.039 Uiso 1 1 calc R . . . .
C17 C 0.9428(4) 0.4759(12) 0.9495(9) 0.048(4) Uani 1 1 d . . . . .
H17 H 0.968954 0.437159 0.988370 0.057 Uiso 1 1 calc R . . . .
C20 C 0.6871(4) 0.6836(10) 0.4094(7) 0.036(3) Uani 1 1 d . . . . .
H20A H 0.668797 0.739160 0.361718 0.054 Uiso 1 1 calc GR . . . .
H20B H 0.671499 0.612146 0.396502 0.054 Uiso 1 1 calc GR . . . .
H20C H 0.710730 0.664003 0.417034 0.054 Uiso 1 1 calc GR . . . .
O8 O 0.500000 1.0085(12) 0.250000 0.115(7) Uani 1 2 d S T P . .
C16 C 0.9061(4) 0.4138(10) 0.9115(8) 0.039(3) Uani 1 1 d . . . . .
H16 H 0.907572 0.333965 0.925774 0.047 Uiso 1 1 calc R . . . .
C21 C 0.5895(4) 0.6162(11) 0.6574(9) 0.041(3) Uani 1 1 d . . . . .
C19 C 0.7020(4) 0.7348(9) 0.4860(8) 0.030(3) Uani 1 1 d . . . . .
C15 C 0.8680(3) 0.4706(10) 0.8530(7) 0.034(3) Uani 1 1 d . . . . .
H15 H 0.843327 0.428072 0.826419 0.040 Uiso 1 1 calc R . . . .
C12 C 0.5907(4) 0.0652(11) 0.4443(8) 0.046(3) Uani 1 1 d . . . . .
H12 H 0.584957 -0.013588 0.424798 0.055 Uiso 1 1 calc R . . . .
C24 C 0.4079(5) 0.9987(14) 0.2358(10) 0.070(5) Uani 1 1 d . . . . .
H24A H 0.389735 1.027511 0.176663 0.105 Uiso 1 1 calc GR . . . .
H24B H 0.393148 1.003011 0.253757 0.105 Uiso 1 1 calc GR . . . .
H24C H 0.415675 0.917229 0.238691 0.105 Uiso 1 1 calc GR . . . .
N8 N 0.4747(5) 1.1212(18) 0.3355(13) 0.137(8) Uani 1 1 d . . . . .
C22 C 0.5798(5) 0.6165(16) 0.7071(10) 0.090(6) Uani 1 1 d . . . . .
H22A H 0.556011 0.668456 0.680102 0.135 Uiso 1 1 calc GR . . . .
H22B H 0.603953 0.644544 0.765371 0.135 Uiso 1 1 calc GR . . . .
H22C H 0.572771 0.536839 0.710090 0.135 Uiso 1 1 calc GR . . . .
C23 C 0.4452(6) 1.070(2) 0.2926(15) 0.103(8) Uani 1 1 d . . . . .

loop_
_atom_site_aniso_label
_atom_site_aniso_U_11
_atom_site_aniso_U_22
_atom_site_aniso_U_33
_atom_site_aniso_U_23
_atom_site_aniso_U_13
_atom_site_aniso_U_12
Mo1 0.0225(5) 0.0198(5) 0.0235(5) 0.0000(4) 0.0164(5) -0.0014(4)
Mo6 0.0257(5) 0.0241(5) 0.0209(5) 0.0003(4) 0.0170(5) 0.0013(4)
Mo8 0.0396(6) 0.0255(5) 0.0264(6) 0.0060(5) 0.0242(6) 0.0098(5)
Mo7 0.0285(6) 0.0402(6) 0.0301(6) -0.0060(5) 0.0233(5) -0.0073(5)
Mo5 0.0302(9) 0.0302(8) 0.0293(9) 0.000 0.0183(8) 0.000
Mo2 0.0255(6) 0.0556(7) 0.0251(6) 0.0031(6) 0.0097(5) -0.0105(6)
Mo3 0.0328(7) 0.0705(8) 0.0251(6) -0.0031(6) 0.0148(6) 0.0176(6)
Mo4 0.0763(15) 0.0259(10) 0.0366(11) 0.000 0.0060(11) 0.000
O009 0.033(6) 0.017(5) 0.026(6) 0.004(5) 0.022(6) 0.002(5)
O16 0.028(4) 0.037(5) 0.028(5) -0.004(4) 0.022(4) -0.003(3)
O1 0.023(4) 0.021(4) 0.022(4) -0.001(3) 0.015(4) -0.004(3)
O2 0.023(4) 0.017(4) 0.029(4) 0.004(3) 0.022(4) 0.004(3)
O15 0.036(5) 0.036(4) 0.030(5) 0.004(4) 0.029(4) 0.003(4)
O11 0.037(5) 0.023(4) 0.030(5) -0.003(3) 0.023(4) 0.006(3)
O14 0.040(5) 0.031(4) 0.023(4) 0.013(4) 0.024(4) 0.015(4)
O13 0.031(4) 0.051(5) 0.029(5) 0.012(4) 0.024(4) 0.023(4)
O12 0.062(6) 0.024(4) 0.039(5) -0.008(4) 0.040(5) -0.009(4)
O3 0.030(4) 0.023(4) 0.031(4) -0.006(4) 0.022(4) -0.005(3)
O5 0.027(4) 0.032(4) 0.023(4) 0.001(3) 0.020(4) 0.004(3)
O21 0.028(5) 0.047(5) 0.041(5) -0.002(4) 0.022(5) 0.003(4)
O20 0.028(4) 0.039(5) 0.020(4) -0.006(4) 0.009(4) 0.002(4)
O22 0.027(5) 0.048(5) 0.027(5) 0.002(4) 0.017(4) -0.011(4)
O4 0.037(5) 0.023(4) 0.041(5) 0.006(4) 0.027(5) 0.000(4)
O24 0.027(6) 0.018(5) 0.025(6) 0.000 0.009(5) 0.000
N1 0.021(5) 0.018(5) 0.019(5) -0.004(4) 0.013(5) -0.007(4)
N3 0.019(5) 0.024(5) 0.022(5) 0.006(4) 0.016(5) 0.005(4)
N4 0.016(5) 0.021(5) 0.016(5) 0.002(4) 0.008(5) 0.000(4)
O23 0.056(8) 0.029(7) 0.039(8) 0.000 0.017(7) 0.000
N2 0.023(5) 0.012(4) 0.028(5) 0.000(4) 0.019(5) 0.001(4)
O6 0.065(6) 0.031(5) 0.035(5) 0.012(4) 0.036(5) 0.016(4)
O19 0.030(5) 0.104(8) 0.031(5) -0.007(5) 0.017(5) 0.022(5)
O9 0.031(5) 0.099(8) 0.037(6) 0.005(5) 0.017(5) -0.019(5)
O7 0.042(5) 0.073(6) 0.036(5) -0.016(4) 0.032(5) -0.018(4)
O10 0.043(6) 0.141(10) 0.022(5) -0.006(6) 0.015(5) 0.033(6)
O18 0.066(7) 0.047(6) 0.030(5) -0.008(5) 0.013(5) 0.019(5)
O17 0.060(6) 0.054(6) 0.028(5) -0.010(5) 0.000(5) -0.042(5)
C2 0.018(6) 0.039(7) 0.013(6) -0.005(5) 0.011(5) -0.005(5)
C8 0.030(7) 0.025(7) 0.018(6) -0.002(5) 0.018(6) -0.012(5)
N6 0.024(6) 0.033(6) 0.029(6) 0.001(5) 0.017(5) -0.010(4)
C1 0.035(7) 0.016(6) 0.028(6) 0.003(5) 0.026(6) 0.002(5)
C10 0.022(6) 0.030(6) 0.011(6) 0.000(5) 0.011(5) -0.005(5)
C7 0.019(6) 0.024(6) 0.013(6) -0.011(5) 0.007(5) -0.005(5)
C4 0.020(6) 0.047(8) 0.028(7) -0.015(6) 0.016(6) -0.014(6)
C14 0.022(6) 0.029(6) 0.016(6) 0.004(5) 0.013(6) 0.000(5)
C11 0.041(8) 0.040(8) 0.035(8) -0.003(6) 0.028(7) -0.012(6)
C6 0.022(6) 0.025(6) 0.025(6) -0.014(5) 0.017(6) -0.009(5)
C9 0.027(7) 0.035(7) 0.024(7) 0.007(5) 0.019(6) 0.004(6)
C18 0.018(7) 0.052(9) 0.036(8) -0.016(7) 0.012(7) -0.006(6)
N5 0.043(7) 0.038(7) 0.048(7) -0.021(6) 0.027(7) -0.024(6)
N7 0.053(7) 0.054(7) 0.058(8) 0.008(6) 0.047(7) 0.016(6)
C5 0.014(6) 0.039(7) 0.019(6) -0.012(5) 0.008(5) -0.003(5)
C3 0.032(7) 0.028(6) 0.033(7) 0.003(6) 0.025(6) -0.003(6)
C13 0.046(8) 0.025(7) 0.040(8) 0.006(6) 0.035(7) 0.006(6)
C17 0.023(7) 0.057(9) 0.056(9) -0.007(7) 0.025(7) 0.003(6)
C20 0.048(8) 0.038(7) 0.037(7) -0.003(6) 0.035(7) 0.001(6)
O8 0.097(13) 0.042(9) 0.058(11) 0.000 0.001(10) 0.000
C16 0.036(8) 0.034(7) 0.057(9) 0.003(6) 0.037(8) 0.005(6)
C21 0.044(8) 0.045(8) 0.056(9) 0.011(7) 0.043(8) 0.009(6)
C19 0.037(8) 0.019(6) 0.032(8) 0.001(5) 0.024(7) -0.004(5)
C15 0.019(6) 0.045(8) 0.039(8) 0.008(6) 0.021(6) 0.012(6)
C12 0.060(10) 0.037(8) 0.050(9) -0.022(7) 0.042(9) -0.023(7)
C24 0.055(10) 0.099(13) 0.070(11) 0.031(10) 0.049(10) 0.017(9)
N8 0.059(11) 0.173(19) 0.153(18) 0.089(14) 0.065(13) 0.017(12)
C22 0.058(11) 0.157(18) 0.084(13) -0.012(12) 0.060(11) -0.007(11)
C23 0.061(13) 0.134(19) 0.13(2) 0.086(16) 0.072(15) 0.040(13)

loop_
_atom_type_symbol
_atom_type_description
_atom_type_scat_dispersion_real
_atom_type_scat_dispersion_imag
_atom_type_scat_source
C C 0.0033 0.0016 'International Tables Vol C Tables 4.2.6.8 and 6.1.1.4'
H H 0.0000 0.0000 'International Tables Vol C Tables 4.2.6.8 and 6.1.1.4'
Mo Mo -1.6832 0.6857 'International Tables Vol C Tables 4.2.6.8 and 6.1.1.4'
N N 0.0061 0.0033 'International Tables Vol C Tables 4.2.6.8 and 6.1.1.4'
O O 0.0106 0.0060 'International Tables Vol C Tables 4.2.6.8 and 6.1.1.4'

loop_
_geom_angle_atom_site_label_1
_geom_angle_atom_site_label_2
_geom_angle_atom_site_label_3
_geom_angle
_geom_angle_site_symmetry_1
_geom_angle_site_symmetry_3
_geom_angle_publ_flag
O1 Mo1 O2 149.2(3) . . ?
O1 Mo1 N1 79.8(3) . . ?
O1 Mo1 N6 80.3(3) . . ?
O2 Mo1 N1 72.6(3) . . ?
O2 Mo1 N6 79.1(3) . . ?
O3 Mo1 O1 99.5(3) . . ?
O3 Mo1 O2 95.5(3) . . ?
O3 Mo1 O4 105.1(3) . . ?
O3 Mo1 N1 93.2(3) . . ?
O3 Mo1 N6 167.1(3) . . ?
O4 Mo1 O1 107.2(3) . . ?
O4 Mo1 O2 94.5(3) . . ?
O4 Mo1 N1 158.8(3) . . ?
O4 Mo1 N6 87.2(3) . . ?
N1 Mo1 N6 74.0(3) . . ?
O16 Mo6 O009 75.9(2) . . ?
O16 Mo6 O11 82.1(3) . . ?
O15 Mo6 O009 76.2(2) . . ?
O15 Mo6 O16 151.1(3) . . ?
O15 Mo6 O11 83.1(3) . . ?
O11 Mo6 O009 74.44(19) . . ?
O14 Mo6 O009 78.1(2) . . ?
O14 Mo6 O16 90.0(3) . . ?
O14 Mo6 O15 91.8(3) . . ?
O14 Mo6 O11 152.5(3) . . ?
O5 Mo6 O009 176.9(2) . . ?
O5 Mo6 O16 103.3(3) . . ?
O5 Mo6 O15 104.1(3) . . ?
O5 Mo6 O11 102.5(3) . . ?
O5 Mo6 O14 105.0(3) . . ?
O11 Mo8 O009 78.1(2) . . ?
O11 Mo8 O14 152.3(3) . 7_667 ?
O11 Mo8 O12 87.2(3) . . ?
O14 Mo8 O009 74.80(19) 7_667 . ?
O13 Mo8 O009 78.4(2) . . ?
O13 Mo8 O11 94.2(3) . . ?
O13 Mo8 O14 86.1(3) . 7_667 ?
O13 Mo8 O12 152.4(3) . . ?
O12 Mo8 O009 75.0(2) . . ?
O12 Mo8 O14 80.3(3) . 7_667 ?
O6 Mo8 O009 175.5(3) . . ?
O6 Mo8 O11 105.3(3) . . ?
O6 Mo8 O14 101.4(3) . 7_667 ?
O6 Mo8 O13 104.1(4) . . ?
O6 Mo8 O12 102.1(4) . . ?
O16 Mo7 O009 77.1(2) . . ?
O16 Mo7 O15 152.7(3) . 7_667 ?
O16 Mo7 O13 84.8(3) . 7_667 ?
O15 Mo7 O009 76.4(2) 7_667 . ?
O15 Mo7 O13 82.4(3) 7_667 7_667 ?
O13 Mo7 O009 75.0(2) 7_667 . ?
O12 Mo7 O009 78.6(2) . . ?
O12 Mo7 O16 90.9(3) . . ?
O12 Mo7 O15 90.0(3) . 7_667 ?
O12 Mo7 O13 153.6(3) . 7_667 ?
O7 Mo7 O009 176.8(3) . . ?
O7 Mo7 O16 103.2(3) . . ?
O7 Mo7 O15 102.9(3) . 7_667 ?
O7 Mo7 O13 101.8(4) . 7_667 ?
O7 Mo7 O12 104.5(4) . . ?
O21 Mo5 O21 153.6(5) 2_655 . ?
O21 Mo5 O22 86.5(3) . . ?
O21 Mo5 O22 86.5(3) 2_655 2_655 ?
O21 Mo5 O22 87.8(3) . 2_655 ?
O21 Mo5 O22 87.8(3) 2_655 . ?
O21 Mo5 O24 76.8(2) 2_655 . ?
O21 Mo5 O24 76.8(2) . . ?
O22 Mo5 O22 154.9(4) 2_655 . ?
O22 Mo5 O24 77.5(2) . . ?
O22 Mo5 O24 77.5(2) 2_655 . ?
O23 Mo5 O21 103.2(2) . 2_655 ?
O23 Mo5 O21 103.2(2) . . ?
O23 Mo5 O22 102.5(2) . . ?
O23 Mo5 O22 102.5(2) . 2_655 ?
O23 Mo5 O24 180.0 . . ?
O21 Mo2 O20 87.8(3) . . ?
O21 Mo2 O24 77.0(3) . . ?
O21 Mo2 O19 86.7(4) . 2_655 ?
O21 Mo2 O17 153.3(3) . . ?
O20 Mo2 O24 77.8(2) . . ?
O20 Mo2 O17 86.7(4) . . ?
O19 Mo2 O20 154.6(3) 2_655 . ?
O19 Mo2 O24 76.8(2) 2_655 . ?
O19 Mo2 O17 87.1(4) 2_655 . ?
O9 Mo2 O21 103.5(4) . . ?
O9 Mo2 O20 102.4(4) . . ?
O9 Mo2 O24 179.4(4) . . ?
O9 Mo2 O19 103.0(4) . 2_655 ?
O9 Mo2 O17 103.2(4) . . ?
O17 Mo2 O24 76.2(4) . . ?
O20 Mo3 O24 76.6(2) . . ?
O22 Mo3 O20 85.9(3) . . ?
O22 Mo3 O24 76.9(3) . . ?
O19 Mo3 O20 152.7(3) . . ?
O19 Mo3 O22 87.0(4) . . ?
O19 Mo3 O24 76.1(2) . . ?
O10 Mo3 O20 103.9(4) . . ?
O10 Mo3 O22 103.1(4) . . ?
O10 Mo3 O24 179.5(3) . . ?
O10 Mo3 O19 103.4(4) . . ?
O10 Mo3 O18 103.8(5) . . ?
O18 Mo3 O20 87.3(4) . . ?
O18 Mo3 O22 153.1(3) . . ?
O18 Mo3 O24 76.2(4) . . ?
O18 Mo3 O19 87.3(4) . . ?
O18 Mo4 O24 77.4(2) . . ?
O18 Mo4 O24 77.5(2) 2_655 . ?
O18 Mo4 O18 154.9(5) . 2_655 ?
O17 Mo4 O24 77.5(3) . . ?
O17 Mo4 O24 77.5(3) 2_655 . ?
O17 Mo4 O18 87.5(4) 2_655 2_655 ?
O17 Mo4 O18 87.1(4) . 2_655 ?
O17 Mo4 O18 87.5(4) . . ?
O17 Mo4 O18 87.1(4) 2_655 . ?
O17 Mo4 O17 155.1(5) 2_655 . ?
O8 Mo4 O24 180.0 . . ?
O8 Mo4 O18 102.5(2) . 2_655 ?
O8 Mo4 O18 102.6(2) . . ?
O8 Mo4 O17 102.5(3) . 2_655 ?
O8 Mo4 O17 102.5(3) . . ?
Mo6 O009 Mo6 180.00(6) . 7_667 ?
Mo8 O009 Mo6 89.94(4) 7_667 7_667 ?
Mo8 O009 Mo6 89.94(4) . . ?
Mo8 O009 Mo6 90.06(4) 7_667 . ?
Mo8 O009 Mo6 90.06(4) . 7_667 ?
Mo8 O009 Mo8 180.0 7_667 . ?
Mo7 O009 Mo6 90.09(5) 7_667 7_667 ?
Mo7 O009 Mo6 89.91(5) 7_667 . ?
Mo7 O009 Mo6 89.91(5) . 7_667 ?
Mo7 O009 Mo6 90.09(5) . . ?
Mo7 O009 Mo8 89.86(4) . . ?
Mo7 O009 Mo8 90.14(4) 7_667 . ?
Mo7 O009 Mo8 90.14(4) . 7_667 ?
Mo7 O009 Mo8 89.86(4) 7_667 7_667 ?
Mo7 O009 Mo7 180.0 7_667 . ?
Mo7 O16 Mo6 116.9(4) . . ?
C2 O1 Mo1 130.7(6) . . ?
C8 O2 Mo1 119.5(6) . . ?
Mo6 O15 Mo7 116.3(3) . 7_667 ?
Mo8 O11 Mo6 117.1(3) . . ?
Mo6 O14 Mo8 117.0(3) . 7_667 ?
Mo8 O13 Mo7 116.3(3) . 7_667 ?
Mo7 O12 Mo8 116.2(4) . . ?
Mo2 O21 Mo5 117.0(4) . . ?
Mo2 O20 Mo3 115.6(3) . . ?
Mo5 O22 Mo3 115.8(4) . . ?
Mo5 O24 Mo3 89.8(2) . 2_655 ?
Mo5 O24 Mo3 89.8(2) . . ?
Mo2 O24 Mo5 89.1(2) . . ?
Mo2 O24 Mo5 89.1(2) 2_655 . ?
Mo2 O24 Mo2 178.2(5) 2_655 . ?
Mo2 O24 Mo3 90.02(5) . . ?
Mo2 O24 Mo3 89.97(5) 2_655 . ?
Mo2 O24 Mo3 90.02(5) 2_655 2_655 ?
Mo2 O24 Mo3 89.97(5) . 2_655 ?
Mo3 O24 Mo3 179.5(5) 2_655 . ?
Mo4 O24 Mo5 180.0 . . ?
Mo4 O24 Mo2 90.9(2) . 2_655 ?
Mo4 O24 Mo2 90.9(2) . . ?
Mo4 O24 Mo3 90.2(2) . . ?
Mo4 O24 Mo3 90.2(2) . 2_655 ?
N2 N1 Mo1 111.8(6) . . ?
C7 N1 Mo1 128.3(7) . . ?
C7 N1 N2 120.0(8) . . ?
C8 N3 N4 118.5(8) . . ?
C9 N4 N3 115.5(9) . . ?
C8 N2 N1 113.8(8) . . ?
Mo2 O19 Mo3 117.1(4) 2_655 . ?
Mo3 O18 Mo4 116.1(4) . . ?
Mo4 O17 Mo2 115.4(4) . . ?
O1 C2 C1 124.1(9) . . ?
O1 C2 C3 113.6(9) . . ?
C1 C2 C3 121.9(10) . . ?
O2 C8 N3 120.5(10) . . ?
O2 C8 N2 121.2(9) . . ?
N2 C8 N3 118.3(9) . . ?
C19 N6 Mo1 168.4(9) . . ?
C2 C1 C7 122.2(10) . . ?
C2 C1 C6 117.6(9) . . ?
C7 C1 C6 120.0(9) . . ?
C14 C10 C11 118.4(10) . . ?
C14 C10 C9 122.5(10) . . ?
C11 C10 C9 119.1(10) . . ?
N1 C7 C1 122.0(9) . . ?
C3 C4 C5 120.3(10) . . ?
C10 C14 C13 119.9(10) . . ?
N5 C11 C10 121.6(12) . . ?
C5 C6 C1 120.8(9) . . ?
C5 C6 C15 117.4(10) . . ?
C15 C6 C1 121.7(9) . . ?
N4 C9 C10 119.3(10) . . ?
C17 C18 C5 120.6(11) . . ?
C11 N5 C12 121.1(11) . . ?
C6 C5 C4 118.6(10) . . ?
C6 C5 C18 120.5(11) . . ?
C18 C5 C4 120.9(10) . . ?
C4 C3 C2 120.7(11) . . ?
C12 C13 C14 118.7(11) . . ?
C18 C17 C16 120.3(12) . . ?
C15 C16 C17 119.2(11) . . ?
N7 C21 C22 178.4(16) . . ?
N6 C19 C20 177.8(12) . . ?
C16 C15 C6 121.9(11) . . ?
N5 C12 C13 120.2(11) . . ?
N8 C23 C24 176(3) . . ?

loop_
_geom_bond_atom_site_label_1
_geom_bond_atom_site_label_2
_geom_bond_distance
_geom_bond_site_symmetry_2
_geom_bond_publ_flag
Mo1 O1 1.911(6) . ?
Mo1 O2 2.058(6) . ?
Mo1 O3 1.695(7) . ?
Mo1 O4 1.705(7) . ?
Mo1 N1 2.253(8) . ?
Mo1 N6 2.395(10) . ?
Mo6 O009 2.3365(11) . ?
Mo6 O16 1.938(7) . ?
Mo6 O15 1.913(7) . ?
Mo6 O11 2.019(7) . ?
Mo6 O14 1.830(7) . ?
Mo6 O5 1.668(6) . ?
Mo8 O009 2.3202(10) . ?
Mo8 O11 1.836(7) . ?
Mo8 O14 2.032(7) 7_667 ?
Mo8 O13 1.826(8) . ?
Mo8 O12 2.011(8) . ?
Mo8 O6 1.685(7) . ?
Mo7 O009 2.3048(11) . ?
Mo7 O16 1.915(7) . ?
Mo7 O15 1.948(7) 7_667 ?
Mo7 O13 2.027(7) 7_667 ?
Mo7 O12 1.836(8) . ?
Mo7 O7 1.684(8) . ?
Mo5 O21 1.911(8) 2_655 ?
Mo5 O21 1.911(8) . ?
Mo5 O22 1.936(7) 2_655 ?
Mo5 O22 1.936(7) . ?
Mo5 O24 2.318(9) . ?
Mo5 O23 1.676(11) . ?
Mo2 O21 1.902(8) . ?
Mo2 O20 1.925(7) . ?
Mo2 O24 2.3157(16) . ?
Mo2 O19 1.923(8) 2_655 ?
Mo2 O9 1.668(8) . ?
Mo2 O17 1.938(10) . ?
Mo3 O20 1.963(7) . ?
Mo3 O22 1.940(8) . ?
Mo3 O24 2.3367(12) . ?
Mo3 O19 1.931(8) . ?
Mo3 O10 1.672(8) . ?
Mo3 O18 1.914(9) . ?
Mo4 O24 2.270(10) . ?
Mo4 O18 1.933(10) . ?
Mo4 O18 1.933(10) 2_655 ?
Mo4 O17 1.928(10) 2_655 ?
Mo4 O17 1.928(10) . ?
Mo4 O8 1.670(14) . ?
O1 C2 1.357(12) . ?
O2 C8 1.267(11) . ?
N1 N2 1.377(10) . ?
N1 C7 1.293(12) . ?
N3 N4 1.369(11) . ?
N3 C8 1.337(12) . ?
N4 C9 1.261(12) . ?
N2 C8 1.334(12) . ?
C2 C1 1.375(14) . ?
C2 C3 1.422(14) . ?
N6 C19 1.130(13) . ?
C1 C7 1.420(13) . ?
C1 C6 1.455(14) . ?
C10 C14 1.356(13) . ?
C10 C11 1.375(14) . ?
C10 C9 1.471(14) . ?
C4 C5 1.445(15) . ?
C4 C3 1.355(14) . ?
C14 C13 1.387(14) . ?
C11 N5 1.306(14) . ?
C6 C5 1.406(13) . ?
C6 C15 1.411(14) . ?
C18 C5 1.416(14) . ?
C18 C17 1.357(16) . ?
N5 C12 1.338(15) . ?
N7 C21 1.122(14) . ?
C13 C12 1.366(16) . ?
C17 C16 1.412(15) . ?
C20 C19 1.416(15) . ?
C16 C15 1.387(14) . ?
C21 C22 1.423(17) . ?
C24 C23 1.45(3) . ?
N8 C23 1.11(2) . ?
